data_4075489
loop_
_publ_author_name
'Mountford, Andrew J.'
'Lancaster, Simon J.'
'Coles, Simon J.'
'Horton, Peter N.'
'Hughes, David L.'
'Hursthouse, Michael B.'
'Light, Mark E.'

_publ_section_title
;
 The Synthesis, Molecular Structures, and Supramolecular Architecture of
 Amine Adducts of Bis(pentafluorophenyl)zinc
;
_journal_issue 16
_journal_name_full Organometallics
_journal_page_first 3837
_journal_paper_doi 10.1021/om060319d
_journal_volume 25
_journal_year 2006
_chemical_formula_sum 'C20 H18 F10 N2 Zn'
_chemical_formula_weight 541.73
_chemical_name_systematic
;
?
;
_space_group_IT_number 56
_symmetry_cell_setting orthorhombic
_symmetry_space_group_name_Hall '-P 2ab 2ac'
_symmetry_space_group_name_H-M 'P c c n'
_atom_sites_solution_hydrogens geom
_atom_sites_solution_primary direct
_atom_sites_solution_secondary difmap
_audit_creation_method SHELXL-97
_cell_angle_alpha 90.00
_cell_angle_beta 90.00
_cell_angle_gamma 90.00
_cell_formula_units_Z 4
_cell_length_a 10.3253(2)
_cell_length_b 13.5674(3)
_cell_length_c 14.9591(3)
_cell_measurement_temperature 120(2)
_cell_volume 2095.58(7)
_computing_cell_refinement 'DENZO (Otwinowski and MInor, 1997)'
_computing_data_collection 'COLLECT (Hooft, 1998)'
_computing_data_reduction 'DENZO, COLLECT, MAXUS (Mackay et al., 1998)'
_computing_molecular_graphics 'CAMERON (Watkin, et al., 1993)'
_computing_publication_material 'WINGX (Farrugia, 1998)'
_computing_structure_refinement 'SHELXL-97 (Sheldrick, 1997)'
_computing_structure_solution 'SHELXS-97 (Sheldrick, 1990)'
_diffrn_ambient_temperature 120(2)
_diffrn_detector_area_resol_mean 9.091
_diffrn_measured_fraction_theta_full 0.997
_diffrn_measured_fraction_theta_max 0.997
_diffrn_measurement_device_type 'Bruker Nonius Kappa CCD Area detector'
_diffrn_measurement_method '\f and \w scans to fill the asymmetric unit'
_diffrn_radiation_monochromator graphite
_diffrn_radiation_source 'fine-focus sealed tube'
_diffrn_radiation_type MoK\a
_diffrn_radiation_wavelength 0.71073
_diffrn_reflns_av_R_equivalents 0.0629
_diffrn_reflns_av_sigmaI/netI 0.0409
_diffrn_reflns_limit_h_max 8
_diffrn_reflns_limit_h_min -12
_diffrn_reflns_limit_k_max 16
_diffrn_reflns_limit_k_min -15
_diffrn_reflns_limit_l_max 17
_diffrn_reflns_limit_l_min -17
_diffrn_reflns_number 12001
_diffrn_reflns_theta_full 25.03
_diffrn_reflns_theta_max 25.03
_diffrn_reflns_theta_min 3.00
_exptl_absorpt_coefficient_mu 1.270
_exptl_absorpt_correction_T_max 0.8835
_exptl_absorpt_correction_T_min 0.7018
_exptl_absorpt_correction_type multi-scan
_exptl_absorpt_process_details 'SORTAV (Blessing, 1997)'
_exptl_crystal_colour Colourless
_exptl_crystal_density_diffrn 1.717
_exptl_crystal_density_method 'not measured'
_exptl_crystal_description Block
_exptl_crystal_F_000 1088
_exptl_crystal_size_max 0.30
_exptl_crystal_size_mid 0.10
_exptl_crystal_size_min 0.10
_refine_diff_density_max 0.437
_refine_diff_density_min -0.322
_refine_diff_density_rms 0.071
_refine_ls_extinction_coef 0.0016(6)
_refine_ls_extinction_expression Fc^*^=kFc[1+0.001xFc^2^\l^3^/sin(2\q)]^-1/4^
_refine_ls_extinction_method SHELXL
_refine_ls_goodness_of_fit_ref 1.056
_refine_ls_hydrogen_treatment constr
_refine_ls_matrix_type full
_refine_ls_number_parameters 151
_refine_ls_number_reflns 1842
_refine_ls_number_restraints 0
_refine_ls_restrained_S_all 1.056
_refine_ls_R_factor_all 0.0340
_refine_ls_R_factor_gt 0.0300
_refine_ls_shift/su_max 0.005
_refine_ls_shift/su_mean 0.001
_refine_ls_structure_factor_coef Fsqd
_refine_ls_weighting_details 'calc w=1/[\s^2^(Fo^2^)+(0.0254P)^2^+1.9979P] where P=(Fo^2^+2Fc^2^)/3'
_refine_ls_weighting_scheme calc
_refine_ls_wR_factor_gt 0.0744
_refine_ls_wR_factor_ref 0.0776
_reflns_number_gt 1643
_reflns_number_total 1842
_reflns_threshold_expression >2sigma(I)
_cod_data_source_file om060319dsi20060602_044627.cif
_cod_data_source_block comp6
_cod_depositor_comments
;
The following automatic conversions were performed:

'_symmetry_cell_setting' value 'Orthorhombic' changed to
'orthorhombic' according to
/home/saulius/struct/CIF-dictionaries/cif_core.dic dictionary named
'cif_core.dic' version 2.4.1 from
2010-06-29.

'_exptl_absorpt_correction_type' value 'Multi-scan'
changed to 'multi-scan' according to
/home/saulius/struct/CIF-dictionaries/cif_core.dic dictionary named
'cif_core.dic' version 2.4.1 from 2010-06-29.

Automatic conversion script
Id: cif_fix_values 1715 2011-07-08 13:25:40Z adriana 
;
_cod_original_sg_symbol_H-M Pccn
_cod_database_code 4075489

loop_
_symmetry_equiv_pos_as_xyz
'x, y, z'
'-x+1/2, -y+1/2, z'
'-x, y+1/2, -z+1/2'
'x+1/2, -y, -z+1/2'
'-x, -y, -z'
'x-1/2, y-1/2, -z'
'x, -y-1/2, z-1/2'
'-x-1/2, y, z-1/2'

loop_
_atom_site_label
_atom_site_type_symbol
_atom_site_fract_x
_atom_site_fract_y
_atom_site_fract_z
_atom_site_U_iso_or_equiv
_atom_site_adp_type
_atom_site_occupancy
_atom_site_symmetry_multiplicity
_atom_site_calc_flag
_atom_site_refinement_flags
Zn1 Zn 0.2500 0.2500 0.09084(2) 0.01845(16) Uani 1 2 d S
N1 N 0.09466(18) 0.26372(13) 0.00137(12) 0.0230(4) Uani 1 1 d .
H1 H 0.0879 0.2053 -0.0308 0.028 Uiso 1 1 calc R
F1 F 0.10978(13) 0.04743(9) 0.03856(9) 0.0317(3) Uani 1 1 d .
F2 F 0.09530(14) -0.12745(10) 0.12124(10) 0.0367(4) Uani 1 1 d .
F3 F 0.21204(16) -0.15348(10) 0.28291(10) 0.0432(4) Uani 1 1 d .
F4 F 0.34809(16) -0.00402(11) 0.35851(9) 0.0411(4) Uani 1 1 d .
F5 F 0.36611(14) 0.17127(10) 0.27527(9) 0.0322(3) Uani 1 1 d .
C1 C 0.1705(2) 0.03871(16) 0.11922(14) 0.0225(5) Uani 1 1 d .
C2 C 0.1597(2) -0.05190(16) 0.16036(15) 0.0259(5) Uani 1 1 d .
C3 C 0.2194(2) -0.06593(16) 0.24164(16) 0.0278(5) Uani 1 1 d .
C4 C 0.2886(2) 0.01005(17) 0.27924(15) 0.0273(5) Uani 1 1 d .
C5 C 0.2959(2) 0.09861(16) 0.23465(15) 0.0231(5) Uani 1 1 d .
C6 C 0.2373(2) 0.11776(16) 0.15342(14) 0.0193(5) Uani 1 1 d .
C7 C 0.1068(2) 0.34646(17) -0.06356(16) 0.0295(5) Uani 1 1 d .
H7A H 0.1584 0.3261 -0.1162 0.035 Uiso 1 1 calc R
H7B H 0.1491 0.4041 -0.0353 0.035 Uiso 1 1 calc R
C8 C -0.0312(3) 0.3711(2) -0.09070(19) 0.0444(7) Uani 1 1 d .
H8A H -0.0385 0.4408 -0.1096 0.053 Uiso 1 1 calc R
H8B H -0.0607 0.3281 -0.1401 0.053 Uiso 1 1 calc R
C9 C -0.1078(3) 0.3525(2) -0.0074(3) 0.0653(11) Uani 1 1 d .
H9A H -0.1935 0.3242 -0.0225 0.078 Uiso 1 1 calc R
H9B H -0.1215 0.4148 0.0257 0.078 Uiso 1 1 calc R
C10 C -0.0306(2) 0.2808(2) 0.04857(17) 0.0364(6) Uani 1 1 d .
H10A H -0.0147 0.3085 0.1088 0.044 Uiso 1 1 calc R
H10B H -0.0784 0.2179 0.0552 0.044 Uiso 1 1 calc R

loop_
_atom_site_aniso_label
_atom_site_aniso_U_11
_atom_site_aniso_U_22
_atom_site_aniso_U_33
_atom_site_aniso_U_23
_atom_site_aniso_U_13
_atom_site_aniso_U_12
Zn1 0.0181(2) 0.0167(2) 0.0206(2) 0.000 0.000 -0.00061(13)
N1 0.0223(10) 0.0227(10) 0.0239(10) 0.0005(7) -0.0022(8) 0.0015(8)
F1 0.0355(8) 0.0323(8) 0.0271(7) -0.0012(5) -0.0081(6) -0.0105(6)
F2 0.0392(8) 0.0207(7) 0.0502(9) -0.0083(6) 0.0074(7) -0.0115(6)
F3 0.0567(10) 0.0238(8) 0.0490(10) 0.0146(6) 0.0137(8) 0.0037(7)
F4 0.0507(10) 0.0438(9) 0.0288(8) 0.0110(7) -0.0066(7) 0.0069(7)
F5 0.0373(8) 0.0303(7) 0.0291(7) -0.0024(6) -0.0116(6) -0.0046(6)
C1 0.0223(12) 0.0250(12) 0.0200(11) -0.0023(9) 0.0020(9) -0.0021(9)
C2 0.0246(12) 0.0183(12) 0.0347(14) -0.0057(9) 0.0088(10) -0.0040(9)
C3 0.0319(13) 0.0170(11) 0.0344(14) 0.0052(10) 0.0135(11) 0.0043(10)
C4 0.0290(12) 0.0313(13) 0.0218(12) 0.0049(10) 0.0027(10) 0.0073(10)
C5 0.0229(12) 0.0206(11) 0.0258(12) -0.0049(9) 0.0007(9) 0.0002(9)
C6 0.0197(11) 0.0171(11) 0.0212(12) -0.0001(8) 0.0019(8) 0.0003(8)
C7 0.0312(13) 0.0290(13) 0.0284(12) 0.0056(10) -0.0028(10) 0.0031(10)
C8 0.0417(17) 0.0280(14) 0.0635(19) 0.0080(12) -0.0266(14) -0.0001(12)
C9 0.0304(16) 0.0482(18) 0.117(3) 0.0288(19) 0.0140(18) 0.0134(14)
C10 0.0195(12) 0.0540(16) 0.0357(14) -0.0043(12) -0.0015(10) 0.0017(12)

loop_
_atom_type_symbol
_atom_type_description
_atom_type_scat_dispersion_real
_atom_type_scat_dispersion_imag
_atom_type_scat_source
C C 0.0033 0.0016 'International Tables Vol C Tables 4.2.6.8 and 6.1.1.4'
H H 0.0000 0.0000 'International Tables Vol C Tables 4.2.6.8 and 6.1.1.4'
N N 0.0061 0.0033 'International Tables Vol C Tables 4.2.6.8 and 6.1.1.4'
F F 0.0171 0.0103 'International Tables Vol C Tables 4.2.6.8 and 6.1.1.4'
Zn Zn 0.2839 1.4301 'International Tables Vol C Tables 4.2.6.8 and 6.1.1.4'

loop_
_geom_angle_atom_site_label_1
_geom_angle_atom_site_label_2
_geom_angle_atom_site_label_3
_geom_angle
_geom_angle_site_symmetry_1
_geom_angle_site_symmetry_3
C6 Zn1 C6 125.02(12) 2 .
C6 Zn1 N1 105.39(8) 2 .
C6 Zn1 N1 108.89(8) . .
C6 Zn1 N1 108.89(8) 2 2
C6 Zn1 N1 105.39(8) . 2
N1 Zn1 N1 100.69(10) . 2
C7 N1 C10 105.35(18) . .
C7 N1 Zn1 114.75(14) . .
C10 N1 Zn1 112.01(14) . .
F1 C1 C6 119.48(19) . .
F1 C1 C2 115.77(19) . .
C6 C1 C2 124.8(2) . .
F2 C2 C3 119.8(2) . .
F2 C2 C1 121.4(2) . .
C3 C2 C1 118.8(2) . .
F3 C3 C4 120.4(2) . .
F3 C3 C2 120.2(2) . .
C4 C3 C2 119.4(2) . .
F4 C4 C3 119.4(2) . .
F4 C4 C5 121.6(2) . .
C3 C4 C5 119.0(2) . .
F5 C5 C4 116.3(2) . .
F5 C5 C6 119.18(19) . .
C4 C5 C6 124.5(2) . .
C1 C6 C5 113.6(2) . .
C1 C6 Zn1 123.44(16) . .
C5 C6 Zn1 122.96(16) . .
N1 C7 C8 105.2(2) . .
C9 C8 C7 103.7(2) . .
C8 C9 C10 106.9(2) . .
N1 C10 C9 107.2(2) . .

loop_
_geom_bond_atom_site_label_1
_geom_bond_atom_site_label_2
_geom_bond_distance
_geom_bond_site_symmetry_2
Zn1 C6 2.028(2) 2
Zn1 C6 2.028(2) .
Zn1 N1 2.0972(18) .
Zn1 N1 2.0972(18) 2
N1 C7 1.490(3) .
N1 C10 1.491(3) .
F1 C1 1.365(3) .
F2 C2 1.354(3) .
F3 C3 1.341(3) .
F4 C4 1.349(3) .
F5 C5 1.366(3) .
C1 C6 1.374(3) .
C1 C2 1.379(3) .
C2 C3 1.377(3) .
C3 C4 1.375(4) .
C4 C5 1.376(3) .
C5 C6 1.382(3) .
C7 C8 1.519(4) .
C8 C9 1.498(5) .
C9 C10 1.512(4) .
